data_4026426
loop_
_publ_author_name
'Xianlong Wang'
'Peter A. Beckmann'
'Clelia W. Mallory'
'Arnold L. Rheingold'
'Antonio G. DiPasquale'
'Patrick J. Carroll'
'Frank B. Mallory'

_publ_section_title
;
 Intramolecular and Intermolecular Contributions to the Barriers for
 Rotation of Methyl Groups in Crystalline Solids: Electronic Structure
 Calculations and Solid-State NMR Relaxation Measurements
;
_journal_name_full 'Journal of Organic Chemistry'
_journal_page_first 5170
_journal_page_last 5176
_journal_paper_doi 10.1021/jo2006818
_journal_volume 76
_journal_year 2011
_chemical_formula_sum 'C16 H14'
_chemical_formula_weight 206.27
_chemical_name_systematic 1,9-dimethylphenanthrene
_space_group_IT_number 33
_symmetry_cell_setting orthorhombic
_symmetry_space_group_name_Hall 'P 2c -2n'
_symmetry_space_group_name_H-M 'P n a 21'
_atom_sites_solution_hydrogens geom
_atom_sites_solution_primary direct
_atom_sites_solution_secondary difmap
_audit_creation_method SHELXL-97
_cell_angle_alpha 90.00
_cell_angle_beta 90.00
_cell_angle_gamma 90.00
_cell_formula_units_Z 4
_cell_length_a 9.301(4)
_cell_length_b 18.549(9)
_cell_length_c 6.560(3)
_cell_measurement_reflns_used 2281
_cell_measurement_temperature 213(2)
_cell_measurement_theta_max 28.00
_cell_measurement_theta_min 2.45
_cell_volume 1131.8(9)
_computing_cell_refinement 'Bruker SMART'
_computing_data_collection 'Bruker SMART'
_computing_data_reduction 'Bruker SAINT'
_computing_molecular_graphics 'Bruker SHELXTL'
_computing_publication_material 'Bruker SHELXTL'
_computing_structure_refinement 'SHELXL-97 (Sheldrick, 1997)'
_computing_structure_solution 'SHELXS-97 (Sheldrick, 1990)'
_diffrn_ambient_temperature 213(2)
_diffrn_measured_fraction_theta_full 0.958
_diffrn_measured_fraction_theta_max 0.958
_diffrn_measurement_device_type 'CCD area detector'
_diffrn_measurement_method 'phi and omega scans'
_diffrn_radiation_monochromator graphite
_diffrn_radiation_source 'fine-focus sealed tube'
_diffrn_radiation_type MoK\a
_diffrn_radiation_wavelength 0.71073
_diffrn_reflns_av_R_equivalents 0.0247
_diffrn_reflns_av_sigmaI/netI 0.0328
_diffrn_reflns_limit_h_max 11
_diffrn_reflns_limit_h_min -11
_diffrn_reflns_limit_k_max 22
_diffrn_reflns_limit_k_min -19
_diffrn_reflns_limit_l_max 8
_diffrn_reflns_limit_l_min -7
_diffrn_reflns_number 4345
_diffrn_reflns_theta_full 25.99
_diffrn_reflns_theta_max 25.99
_diffrn_reflns_theta_min 2.45
_exptl_absorpt_coefficient_mu 0.068
_exptl_absorpt_correction_T_max 0.9932
_exptl_absorpt_correction_T_min 0.9765
_exptl_absorpt_correction_type multi-scan
_exptl_absorpt_process_details sadabs
_exptl_crystal_colour colorless
_exptl_crystal_density_diffrn 1.211
_exptl_crystal_description plate
_exptl_crystal_F_000 440
_exptl_crystal_size_max 0.35
_exptl_crystal_size_mid 0.35
_exptl_crystal_size_min 0.10
_refine_diff_density_max 0.136
_refine_diff_density_min -0.148
_refine_diff_density_rms 0.027
_refine_ls_abs_structure_details 'Flack H D (1983), Acta Cryst. A39, 876-881'
_refine_ls_abs_structure_Flack -5(10)
_refine_ls_extinction_method none
_refine_ls_goodness_of_fit_ref 1.064
_refine_ls_hydrogen_treatment mixed
_refine_ls_matrix_type full
_refine_ls_number_parameters 169
_refine_ls_number_reflns 1805
_refine_ls_number_restraints 1
_refine_ls_restrained_S_all 1.064
_refine_ls_R_factor_all 0.0460
_refine_ls_R_factor_gt 0.0394
_refine_ls_shift/su_max 0.000
_refine_ls_shift/su_mean 0.000
_refine_ls_structure_factor_coef Fsqd
_refine_ls_weighting_details 'calc w=1/[\s^2^(Fo^2^)+(0.0600P)^2^+0.0000P] where P=(Fo^2^+2Fc^2^)/3'
_refine_ls_weighting_scheme calc
_refine_ls_wR_factor_gt 0.0983
_refine_ls_wR_factor_ref 0.1021
_reflns_number_gt 1590
_reflns_number_total 1805
_reflns_threshold_expression >2sigma(I)
_cod_data_source_file jo2006818_si_005.cif
_cod_data_source_block beck10
_cod_original_cell_volume 1131.7(9)
_cod_database_code 4026426

loop_
_symmetry_equiv_pos_as_xyz
'x, y, z'
'-x, -y, z+1/2'
'x+1/2, -y+1/2, z'
'-x+1/2, y+1/2, z+1/2'

loop_
_atom_site_label
_atom_site_type_symbol
_atom_site_fract_x
_atom_site_fract_y
_atom_site_fract_z
_atom_site_U_iso_or_equiv
_atom_site_adp_type
_atom_site_occupancy
_atom_site_symmetry_multiplicity
_atom_site_calc_flag
_atom_site_refinement_flags
C1 C 0.33902(18) 0.45164(11) 0.7952(3) 0.0367(5) Uani 1 1 d .
C2 C 0.31469(19) 0.40410(11) 0.9519(3) 0.0426(5) Uani 1 1 d .
H2A H 0.3630 0.3596 0.9526 0.051 Uiso 1 1 calc R
C3 C 0.2202(2) 0.42030(12) 1.1095(3) 0.0475(5) Uani 1 1 d .
H3A H 0.2052 0.3867 1.2147 0.057 Uiso 1 1 calc R
C4 C 0.1492(2) 0.48442(12) 1.1126(3) 0.0440(5) Uani 1 1 d .
H4A H 0.0855 0.4946 1.2201 0.053 Uiso 1 1 calc R
C5 C -0.0084(2) 0.62271(12) 1.1007(3) 0.0437(5) Uani 1 1 d .
H5A H -0.0294 0.5900 1.2060 0.052 Uiso 1 1 calc R
C6 C -0.0791(2) 0.68714(13) 1.0940(3) 0.0506(6) Uani 1 1 d .
H6A H -0.1497 0.6976 1.1921 0.061 Uiso 1 1 calc R
C7 C -0.0477(2) 0.73734(12) 0.9438(4) 0.0505(5) Uani 1 1 d .
H7A H -0.0949 0.7822 0.9418 0.061 Uiso 1 1 calc R
C8 C 0.0524(2) 0.72093(12) 0.7988(3) 0.0463(5) Uani 1 1 d .
H8A H 0.0735 0.7552 0.6975 0.056 Uiso 1 1 calc R
C9 C 0.22552(19) 0.63598(11) 0.6371(3) 0.0371(5) Uani 1 1 d .
C10 C 0.29056(19) 0.57122(11) 0.6406(3) 0.0369(4) Uani 1 1 d .
H10A H 0.3548 0.5597 0.5348 0.044 Uiso 1 1 calc R
C11 C 0.26668(17) 0.51900(10) 0.7976(3) 0.0327(4) Uani 1 1 d .
C12 C 0.16991(17) 0.53573(10) 0.9570(3) 0.0338(4) Uani 1 1 d .
C13 C 0.09547(17) 0.60418(11) 0.9530(3) 0.0344(4) Uani 1 1 d .
C14 C 0.12479(18) 0.65458(11) 0.7962(3) 0.0360(4) Uani 1 1 d .
C15 C 0.4418(3) 0.43263(15) 0.6271(4) 0.0508(6) Uani 1 1 d .
C16 C 0.2574(3) 0.68885(14) 0.4704(4) 0.0502(5) Uani 1 1 d .
H15C H 0.397(2) 0.4368(13) 0.487(4) 0.050(6) Uiso 1 1 d .
H15B H 0.474(2) 0.3860(18) 0.648(3) 0.066(7) Uiso 1 1 d .
H15A H 0.536(3) 0.4636(15) 0.620(4) 0.069(7) Uiso 1 1 d .
H16C H 0.170(3) 0.7014(13) 0.395(4) 0.059(7) Uiso 1 1 d .
H16B H 0.302(2) 0.7348(16) 0.531(3) 0.062(7) Uiso 1 1 d .
H16A H 0.325(3) 0.6710(15) 0.379(4) 0.067(8) Uiso 1 1 d .

loop_
_atom_site_aniso_label
_atom_site_aniso_U_11
_atom_site_aniso_U_22
_atom_site_aniso_U_33
_atom_site_aniso_U_23
_atom_site_aniso_U_13
_atom_site_aniso_U_12
C1 0.0310(9) 0.0369(12) 0.0421(10) 0.0006(9) -0.0048(8) -0.0017(8)
C2 0.0376(10) 0.0352(12) 0.0550(11) 0.0060(11) -0.0061(10) 0.0000(8)
C3 0.0455(11) 0.0463(14) 0.0508(11) 0.0164(11) -0.0019(10) -0.0037(10)
C4 0.0402(10) 0.0503(15) 0.0414(9) 0.0085(10) 0.0059(9) -0.0041(9)
C5 0.0414(10) 0.0445(14) 0.0451(11) -0.0049(10) 0.0049(9) -0.0041(9)
C6 0.0447(11) 0.0496(15) 0.0576(12) -0.0126(11) 0.0063(10) 0.0008(10)
C7 0.0448(11) 0.0384(13) 0.0683(13) -0.0137(12) -0.0067(12) 0.0051(9)
C8 0.0422(10) 0.0362(13) 0.0604(12) -0.0018(10) -0.0052(10) -0.0021(9)
C9 0.0337(9) 0.0396(12) 0.0380(9) 0.0026(9) -0.0038(8) -0.0023(9)
C10 0.0346(9) 0.0406(13) 0.0355(9) 0.0013(8) 0.0036(8) -0.0014(8)
C11 0.0262(8) 0.0352(11) 0.0367(8) 0.0006(8) -0.0039(8) -0.0033(7)
C12 0.0289(8) 0.0364(11) 0.0360(8) -0.0004(9) -0.0033(8) -0.0059(8)
C13 0.0291(8) 0.0366(11) 0.0376(9) -0.0046(9) -0.0032(8) -0.0057(8)
C14 0.0310(9) 0.0336(11) 0.0433(10) -0.0030(9) -0.0075(9) -0.0036(8)
C15 0.0527(14) 0.0473(15) 0.0524(13) 0.0001(11) 0.0079(11) 0.0139(11)
C16 0.0539(13) 0.0461(14) 0.0505(12) 0.0137(12) 0.0014(12) 0.0022(11)

loop_
_atom_type_symbol
_atom_type_description
_atom_type_scat_dispersion_real
_atom_type_scat_dispersion_imag
_atom_type_scat_source
C C 0.0033 0.0016 'International Tables Vol C Tables 4.2.6.8 and 6.1.1.4'
H H 0.0000 0.0000 'International Tables Vol C Tables 4.2.6.8 and 6.1.1.4'

loop_
_geom_angle_atom_site_label_1
_geom_angle_atom_site_label_2
_geom_angle_atom_site_label_3
_geom_angle
C2 C1 C11 118.64(17)
C2 C1 C15 120.26(19)
C11 C1 C15 121.09(17)
C1 C2 C3 121.47(18)
C4 C3 C2 120.48(18)
C3 C4 C12 120.88(19)
C6 C5 C13 121.38(19)
C5 C6 C7 120.67(19)
C8 C7 C6 119.2(2)
C7 C8 C14 122.1(2)
C10 C9 C14 119.54(16)
C10 C9 C16 120.51(18)
C14 C9 C16 119.96(18)
C9 C10 C11 123.14(17)
C12 C11 C1 120.18(16)
C12 C11 C10 118.85(17)
C1 C11 C10 120.97(16)
C4 C12 C11 118.34(18)
C4 C12 C13 122.73(17)
C11 C12 C13 118.93(16)
C5 C13 C14 118.01(18)
C5 C13 C12 121.95(17)
C14 C13 C12 120.03(15)
C8 C14 C13 118.54(17)
C8 C14 C9 121.99(17)
C13 C14 C9 119.46(17)

loop_
_geom_bond_atom_site_label_1
_geom_bond_atom_site_label_2
_geom_bond_distance
C1 C2 1.373(3)
C1 C11 1.419(3)
C1 C15 1.502(3)
C2 C3 1.390(3)
C3 C4 1.360(3)
C4 C12 1.409(3)
C5 C6 1.364(3)
C5 C13 1.411(3)
C6 C7 1.387(4)
C7 C8 1.365(3)
C8 C14 1.403(3)
C9 C10 1.345(3)
C9 C14 1.444(3)
C9 C16 1.499(3)
C10 C11 1.431(3)
C11 C12 1.414(2)
C12 C13 1.447(3)
C13 C14 1.416(3)

loop_
_cod_related_entry_id
_cod_related_entry_database
_cod_related_entry_code
1 ChemSpider 31705
